data_7063278
loop_
_publ_author_name
'Kumar, Krishna'
'Shrivastav, Akash'
Sakshi,
'Choudhury, Angshuman Roy'
'Bhattacharya, Subrato'

_publ_section_title
;
 Synthesis of a series of Cd(ii) furan-2-thiocarobxylates: unprecedented
 coordination geometry of a Cd(ii) complex exhibiting catalytic efficiency
 for the synthesis of 3,4-dihydropyrimidine-2(1H)-one derivatives
;
_journal_issue 28
_journal_name_full 'New Journal of Chemistry'
_journal_page_first 12654
_journal_page_last 12663
_journal_paper_doi 10.1039/D3NJ04083F
_journal_volume 48
_journal_year 2024
_chemical_formula_moiety 'C68 H54.30 Cd2 Na2 O14 P2 S6, 0.3(C H4 O)'
_chemical_formula_sum 'C68.3 H55.5 Cd2 Na2 O14.3 P2 S6'
_chemical_formula_weight 1630.13
_space_group_crystal_system triclinic
_space_group_IT_number 2
_space_group_name_Hall '-P 1'
_space_group_name_H-M_alt 'P -1'
_atom_sites_solution_hydrogens mixed
_atom_sites_solution_primary dual
_audit_creation_date 2024-06-06
_audit_creation_method
;
Olex2 1.5
(compiled 2024.02.16 svn.r378c4104 for OlexSys, GUI svn.r6928)
;
_audit_update_record
;
2024-06-06 deposited with the CCDC.	2024-06-10 downloaded from the CCDC.
;
_cell_angle_alpha 86.810(16)
_cell_angle_beta 81.612(17)
_cell_angle_gamma 64.754(15)
_cell_formula_units_Z 1
_cell_length_a 10.359(3)
_cell_length_b 10.818(4)
_cell_length_c 18.626(6)
_cell_measurement_reflns_used 9777
_cell_measurement_temperature 296.15
_cell_measurement_theta_max 25.450
_cell_measurement_theta_min 2.319
_cell_volume 1867.7(11)
_computing_cell_refinement 'SAINT v7.68A (Bruker, 2009)'
_computing_data_collection 'SAINT v7.68A (Bruker, 2009)'
_computing_data_reduction 'SAINT v7.68A (Bruker, 2009)'
_computing_molecular_graphics 'Olex2 1.5 (Dolomanov et al., 2009)'
_computing_publication_material 'Olex2 1.5 (Dolomanov et al., 2009)'
_computing_structure_refinement 'SHELXL 2019/3 (Sheldrick, 2015)'
_computing_structure_solution 'SHELXT  (Sheldrick, 2015)'
_diffrn_ambient_temperature 296.15
_diffrn_measured_fraction_theta_full 0.997
_diffrn_measured_fraction_theta_max 0.997
_diffrn_measurement_device_type 'Bruker APEX-II CCD'
_diffrn_measurement_method '\w scans'
_diffrn_radiation_monochromator graphite
_diffrn_radiation_type MoK\a
_diffrn_radiation_wavelength 0.71073
_diffrn_reflns_av_R_equivalents 0.0276
_diffrn_reflns_av_unetI/netI 0.0287
_diffrn_reflns_Laue_measured_fraction_full 0.997
_diffrn_reflns_Laue_measured_fraction_max 0.997
_diffrn_reflns_limit_h_max 12
_diffrn_reflns_limit_h_min -12
_diffrn_reflns_limit_k_max 13
_diffrn_reflns_limit_k_min -13
_diffrn_reflns_limit_l_max 23
_diffrn_reflns_limit_l_min -23
_diffrn_reflns_number 25875
_diffrn_reflns_point_group_measured_fraction_full 0.997
_diffrn_reflns_point_group_measured_fraction_max 0.997
_diffrn_reflns_theta_full 25.242
_diffrn_reflns_theta_max 26.372
_diffrn_reflns_theta_min 1.105
_diffrn_standards_number 0
_exptl_absorpt_coefficient_mu 0.851
_exptl_absorpt_correction_T_max 0.7457
_exptl_absorpt_correction_T_min 0.6558
_exptl_absorpt_correction_type multi-scan
_exptl_absorpt_process_details
;
SADABS-2008/1 (Bruker,2008) was used for absorption correction.
wR2(int) was 0.0616 before and 0.0428 after correction.
The Ratio of minimum to maximum transmission is 0.8794.
The \l/2 correction factor is 0.0015.
;
_exptl_crystal_colour colourless
_exptl_crystal_colour_primary colourless
_exptl_crystal_density_diffrn 1.449
_exptl_crystal_description rod-shape
_exptl_crystal_F_000 824
_exptl_crystal_size_max 0.3
_exptl_crystal_size_mid 0.24
_exptl_crystal_size_min 0.22
_refine_diff_density_max 1.698
_refine_diff_density_min -0.539
_refine_diff_density_rms 0.061
_refine_ls_extinction_method none
_refine_ls_goodness_of_fit_ref 1.066
_refine_ls_hydrogen_treatment mixed
_refine_ls_matrix_type full
_refine_ls_number_parameters 515
_refine_ls_number_reflns 7612
_refine_ls_number_restraints 53
_refine_ls_restrained_S_all 1.128
_refine_ls_R_factor_all 0.0518
_refine_ls_R_factor_gt 0.0379
_refine_ls_shift/su_max 0.001
_refine_ls_shift/su_mean 0.000
_refine_ls_structure_factor_coef Fsqd
_refine_ls_weighting_details 'w=1/[\s^2^(Fo^2^)+(0.0418P)^2^+1.2552P] where P=(Fo^2^+2Fc^2^)/3'
_refine_ls_weighting_scheme calc
_refine_ls_wR_factor_gt 0.0887
_refine_ls_wR_factor_ref 0.1000
_reflns_Friedel_coverage 0.000
_reflns_number_gt 6169
_reflns_number_total 7612
_reflns_threshold_expression 'I > 2\s(I)'
_cod_data_source_file d3nj04083f3.cif
_cod_data_source_block ups3754_bhu_fk52_0m
_cod_depositor_comments 'Adding full bibliography for 7063277--7063281.cif.'
_cod_original_cell_volume 1867.6(11)
_cod_original_formula_sum 'C68.30 H55.50 Cd2 Na2 O14.30 P2 S6'
_cod_database_code 7063278
_shelx_shelxl_version_number 2019/3
_shelx_space_group_comment
;
The symmetry employed for this shelxl refinement is uniquely defined
by the following loop, which should always be used as a source of
symmetry information in preference to the above space-group names.
They are only intended as comments.
;
_shelx_estimated_absorpt_t_max 0.835
_shelx_estimated_absorpt_t_min 0.784
_olex2_refinement_description
;
1. Fixed Uiso
 At 1.2 times of:
  All C(H) groups
 At 1.5 times of:
  All C(H,H,H) groups, All O(H) groups
2. Restrained distances
 C34-O7
 1.8 with sigma of 0.02
 O7-H7
 0.85 with sigma of 0.01
 O3-C12
 1.5 with sigma of 0.02
 C34-Na1
 4.5 with sigma of 0.04
 C34-H7
 1.903571 with sigma of 0.02
 Na1-H7
 2.83835 with sigma of 0.02
 C3-C35 \\sim C3A-C35
 with sigma of 0.02
 C3-C4 \\sim C3A-C4A
 with sigma of 0.02
 C35-O2 \\sim C35-O2A
 with sigma of 0.02
 O2-C5 \\sim O2A-C5A
 with sigma of 0.02
 C4-C5 \\sim C4A-C5A
 with sigma of 0.02
 C3-C5 \\sim C3A-C5A
 with sigma of 0.04
 C35-C4 \\sim C35-C4A
 with sigma of 0.04
 C35-C5 \\sim C35-C5A
 with sigma of 0.04
 O2-C4 \\sim O2A-C4A
 with sigma of 0.04
 C2-C13B \\sim C14B-C36B
 with sigma of 0.02
 C2-O13A \\sim C14A-C36A
 with sigma of 0.02
3. Uiso/Uaniso restraints and constraints
Uanis(C34) \\sim Ueq: with sigma of 0.01 and sigma for terminal atoms of 0.02
Uanis(P1) = Uanis(Cd1)
4. Rigid body (RIGU) restrains
 C3, O2, C4, C5
 with sigma for 1-2 distances of 0.004 and sigma for 1-3 distances of 0.004
 C3A, O2A, C4A, C5A
 with sigma for 1-2 distances of 0.004 and sigma for 1-3 distances of 0.004
5. Others
 Sof(C3A)=Sof(H3A)=Sof(C5A)=Sof(H5A)=Sof(C4A)=Sof(H4A)=Sof(O2A)=Sof(O15B)=
 Sof(C13B)=Sof(H13B)=1-FVAR(1)
 Sof(C3)=Sof(H3)=Sof(O2)=Sof(C4)=Sof(H4)=Sof(C5)=Sof(H5)=Sof(C15A)=Sof(H15A)=
 Sof(O13A)=FVAR(1)
 Fixed Sof: H34A(0.15) C14B(0.5) H14B(0.5) C36B(0.5) H36B(0.5) C36A(0.5)
 H36A(0.5) C14A(0.5) H14A(0.5) O3(0.15) H3B(0.15) C12(0.15) H12A(0.15)
 H12B(0.15) H12C(0.15)
6.a Aromatic/amide H refined with riding coordinates:
 C3(H3), C28(H28), C23(H23), C29(H29), C21(H21), C33(H33), C24(H24), C25(H25),
 C26(H26), C30(H30), C32(H32), C17(H17), C20(H20), C31(H31), C18(H18), C19(H19),
  C8(H8), C10(H10), C9(H9), C4(H4), C5(H5), C3A(H3A), C5A(H5A), C4A(H4A),
 C14B(H14B), C36B(H36B), C13B(H13B), C15A(H15A), C36A(H36A), C14A(H14A)
6.b Idealised Me refined as rotating group:
 C34(H34A,H34B,H34C), C12(H12A,H12B,H12C)
6.c Idealised tetrahedral OH refined as rotating group:
 O3(H3B)
;
_olex2_submission_special_instructions 'No special instructions were received'

loop_
_space_group_symop_operation_xyz
'x, y, z'
'-x, -y, -z'

loop_
_atom_site_label
_atom_site_type_symbol
_atom_site_fract_x
_atom_site_fract_y
_atom_site_fract_z
_atom_site_U_iso_or_equiv
_atom_site_adp_type
_atom_site_occupancy
_atom_site_site_symmetry_order
_atom_site_calc_flag
_atom_site_refinement_flags_posn
_atom_site_refinement_flags_adp
_atom_site_refinement_flags_occupancy
_atom_site_disorder_assembly
_atom_site_disorder_group
Cd1 Cd 0.52382(3) 0.62201(2) 0.25854(2) 0.05352(9) Uani 1 1 d . . . . .
P1 P 0.51046(9) 0.79886(8) 0.14463(4) 0.05352(9) Uani 1 1 d . . . . .
S2 S 0.58323(13) 0.76601(10) 0.33785(5) 0.0712(3) Uani 1 1 d . . . . .
S1 S 0.73889(11) 0.41992(9) 0.19038(6) 0.0729(3) Uani 1 1 d . . . . .
S3 S 0.28108(11) 0.62887(11) 0.24799(6) 0.0768(3) Uani 1 1 d . . . . .
Na1 Na 0.53234(16) 0.40603(15) 0.42485(7) 0.0671(4) Uani 1 1 d D . . . .
O8 O 0.5572(3) 0.6044(3) 0.44514(12) 0.0685(6) Uani 1 1 d . . . . .
O4 O 0.5775(3) 0.7534(3) 0.54964(13) 0.0832(8) Uani 1 1 d . . . . .
O5 O 0.3141(3) 0.5637(3) 0.38444(15) 0.0853(8) Uani 1 1 d . . . . .
O1 O 0.6144(3) 0.3519(3) 0.30698(15) 0.0951(9) Uani 1 1 d . . . . .
C22 C 0.3896(3) 0.8027(3) 0.08151(15) 0.0484(7) Uani 1 1 d . . . . .
C27 C 0.6840(3) 0.7510(3) 0.08744(17) 0.0510(7) Uani 1 1 d . . . . .
C3 C 0.924(3) 0.088(3) 0.195(2) 0.081(5) Uani 0.557(16) 1 d D . P A 1
H3 H 0.979376 0.119977 0.163028 0.097 Uiso 0.557(16) 1 calc R U P A 1
C28 C 0.7014(4) 0.7402(3) 0.01197(18) 0.0591(8) Uani 1 1 d . . . . .
H28 H 0.621238 0.762084 -0.011571 0.071 Uiso 1 1 calc R U . . .
C16 C 0.4490(4) 0.9784(3) 0.16905(16) 0.0526(7) Uani 1 1 d . . . . .
C23 C 0.2973(3) 0.9228(3) 0.05067(17) 0.0561(8) Uani 1 1 d . . . . .
H23 H 0.292471 1.006670 0.063603 0.067 Uiso 1 1 calc R U . . .
C29 C 0.8369(4) 0.6972(4) -0.0283(2) 0.0730(10) Uani 1 1 d . . . . .
H29 H 0.847057 0.690272 -0.078526 0.088 Uiso 1 1 calc R U . . .
C35 C 0.7966(4) 0.1631(4) 0.2431(2) 0.0698(10) Uani 1 1 d D . . . .
C21 C 0.5247(4) 1.0554(4) 0.14453(19) 0.0645(9) Uani 1 1 d . . . . .
H21 H 0.612454 1.015037 0.114810 0.077 Uiso 1 1 calc R U . . .
O2 O 0.7619(18) 0.0812(15) 0.2873(10) 0.118(6) Uani 0.557(16) 1 d D . P A 1
C7 C 0.6168(4) 0.7752(4) 0.47811(18) 0.0615(8) Uani 1 1 d . . . . .
C33 C 0.3921(4) 0.6783(3) 0.06279(19) 0.0603(8) Uani 1 1 d . . . . .
H33 H 0.449965 0.597798 0.084343 0.072 Uiso 1 1 calc R U . . .
C24 C 0.2129(4) 0.9170(4) 0.0007(2) 0.0698(10) Uani 1 1 d . . . . .
H24 H 0.151782 0.997119 -0.019875 0.084 Uiso 1 1 calc R U . . .
C25 C 0.2191(4) 0.7947(5) -0.0183(2) 0.0734(10) Uani 1 1 d . . . . .
H25 H 0.162606 0.791747 -0.052044 0.088 Uiso 1 1 calc R U . . .
C26 C 0.3084(4) 0.6753(4) 0.0122(2) 0.0736(10) Uani 1 1 d . . . . .
H26 H 0.312334 0.592177 -0.001317 0.088 Uiso 1 1 calc R U . . .
C6 C 0.5839(4) 0.7017(3) 0.42497(16) 0.0532(7) Uani 1 1 d . . . . .
C30 C 0.9556(4) 0.6650(4) 0.0057(3) 0.0784(11) Uani 1 1 d . . . . .
H30 H 1.046424 0.635769 -0.021374 0.094 Uiso 1 1 calc R U . . .
C11 C 0.2443(4) 0.5751(3) 0.33454(19) 0.0607(8) Uani 1 1 d . . . . .
C32 C 0.8060(4) 0.7170(4) 0.1210(2) 0.0683(9) Uani 1 1 d . . . . .
H32 H 0.797610 0.721684 0.171285 0.082 Uiso 1 1 calc R U . . .
C17 C 0.3197(4) 1.0399(4) 0.2143(2) 0.0720(10) Uani 1 1 d . . . . .
H17 H 0.269423 0.988795 0.232535 0.086 Uiso 1 1 calc R U . . .
C20 C 0.4707(5) 1.1915(4) 0.1639(2) 0.0810(11) Uani 1 1 d . . . . .
H20 H 0.522807 1.241819 0.147619 0.097 Uiso 1 1 calc R U . . .
C31 C 0.9404(4) 0.6760(4) 0.0795(3) 0.0826(12) Uani 1 1 d . . . . .
H31 H 1.021143 0.655777 0.102257 0.099 Uiso 1 1 calc R U . . .
C18 C 0.2645(5) 1.1775(5) 0.2328(2) 0.0908(13) Uani 1 1 d . . . . .
H18 H 0.176564 1.218914 0.262257 0.109 Uiso 1 1 calc R U . . .
C19 C 0.3412(6) 1.2525(4) 0.2069(2) 0.0888(13) Uani 1 1 d . . . . .
H19 H 0.304555 1.344658 0.218910 0.107 Uiso 1 1 calc R U . . .
C1 C 0.7084(4) 0.3105(4) 0.25374(18) 0.0638(9) Uani 1 1 d . . . . .
C8 C 0.6794(6) 0.8613(5) 0.4753(3) 0.0943(14) Uani 1 1 d . . . . .
H8 H 0.716407 0.893408 0.433688 0.113 Uiso 1 1 calc R U . . .
C10 C 0.6165(6) 0.8285(5) 0.5907(3) 0.1022(16) Uani 1 1 d . . . . .
H10 H 0.601410 0.832565 0.641152 0.123 Uiso 1 1 calc R U . . .
C9 C 0.6784(6) 0.8943(6) 0.5487(3) 0.1114(18) Uani 1 1 d . . . . .
H9 H 0.715106 0.951950 0.563756 0.134 Uiso 1 1 calc R U . . .
C4 C 0.945(3) -0.050(2) 0.2089(15) 0.106(6) Uani 0.557(16) 1 d D . P A 1
H4 H 1.017910 -0.127280 0.185310 0.127 Uiso 0.557(16) 1 calc R U P A 1
C5 C 0.842(2) -0.0504(19) 0.2611(12) 0.106(5) Uani 0.557(16) 1 d D . P A 1
H5 H 0.827381 -0.126751 0.277238 0.127 Uiso 0.557(16) 1 calc R U P A 1
O7 O 0.7508(4) 0.2960(6) 0.4753(2) 0.1425(16) Uani 1 1 d D . . . .
H7 H 0.742(4) 0.319(5) 0.5201(13) 0.214 Uiso 1 1 d D U . . .
C34 C 0.8698(13) 0.1608(10) 0.4711(9) 0.276(6) Uani 1 1 d D U . . .
H34A H 0.951605 0.165504 0.487087 0.414 Uiso 0.15 1 calc R U P . .
H34B H 0.894366 0.128242 0.421880 0.414 Uiso 1 1 calc R U . . .
H34C H 0.841970 0.099341 0.501650 0.414 Uiso 1 1 calc R U . . .
C3A C 0.767(2) 0.055(2) 0.2772(15) 0.073(4) Uani 0.443(16) 1 d D . P A 2
H3A H 0.683566 0.058000 0.305385 0.088 Uiso 0.443(16) 1 calc R U P A 2
C5A C 0.975(3) -0.030(2) 0.2004(18) 0.093(6) Uani 0.443(16) 1 d D . P A 2
H5A H 1.058026 -0.089001 0.172390 0.111 Uiso 0.443(16) 1 calc R U P A 2
C4A C 0.901(2) -0.0616(19) 0.2560(16) 0.109(8) Uani 0.443(16) 1 d D . P A 2
H4A H 0.931219 -0.146532 0.278293 0.131 Uiso 0.443(16) 1 calc R U P A 2
O2A O 0.902(3) 0.111(2) 0.1920(17) 0.085(6) Uani 0.443(16) 1 d D . P A 2
O15B O 0.093(3) 0.472(2) 0.4099(11) 0.090(6) Uani 0.443(16) 1 d . . P A 2
C14B C -0.059(4) 0.508(3) 0.3189(15) 0.109(8) Uani 0.5 1 d D . P A 2
H14B H -0.134892 0.516383 0.294956 0.130 Uiso 0.5 1 calc R U P A 2
C36B C -0.036(2) 0.457(3) 0.3834(13) 0.109(11) Uani 0.5 1 d D . P A 2
H36B H -0.090643 0.416996 0.410522 0.130 Uiso 0.5 1 calc R U P A 2
C13B C 0.052(4) 0.548(4) 0.2915(18) 0.148(16) Uani 0.443(16) 1 d D . P A 2
H13B H 0.071121 0.575089 0.244435 0.177 Uiso 0.443(16) 1 calc R U P A 2
C2 C 0.1219(4) 0.5388(4) 0.3467(2) 0.0637(9) Uani 1 1 d D . . . .
C15A C 0.071(3) 0.518(3) 0.4131(13) 0.079(5) Uani 0.557(16) 1 d . . P A 1
H15A H 0.095908 0.537798 0.455435 0.094 Uiso 0.557(16) 1 calc R U P A 1
C36A C -0.020(3) 0.465(3) 0.4108(11) 0.102(7) Uani 0.5 1 d D . P A 1
H36A H -0.053269 0.425260 0.450386 0.123 Uiso 0.5 1 calc R U P A 1
C14A C -0.060(3) 0.474(2) 0.3448(10) 0.080(6) Uani 0.5 1 d D . P A 1
H14A H -0.126111 0.447976 0.329818 0.097 Uiso 0.5 1 calc R U P A 1
O13A O 0.0348(13) 0.5417(13) 0.2985(5) 0.076(4) Uani 0.557(16) 1 d D . P A 1
O3 O 0.809(3) 0.139(3) 0.5800(18) 0.141(11) Uani 0.15 1 d D . P . .
H3B H 0.733662 0.182096 0.606388 0.211 Uiso 0.15 1 calc R U P . .
C12 C 0.922(5) 0.057(5) 0.625(2) 0.17(2) Uani 0.15 1 d D . P . .
H12A H 1.004508 0.075978 0.611479 0.254 Uiso 0.15 1 calc R U P . .
H12B H 0.948344 -0.038262 0.617230 0.254 Uiso 0.15 1 calc R U P . .
H12C H 0.885686 0.079840 0.675113 0.254 Uiso 0.15 1 calc R U P . .

loop_
_atom_site_aniso_label
_atom_site_aniso_U_11
_atom_site_aniso_U_22
_atom_site_aniso_U_33
_atom_site_aniso_U_23
_atom_site_aniso_U_13
_atom_site_aniso_U_12
Cd1 0.06634(16) 0.04659(14) 0.04636(13) 0.00530(9) -0.00739(10) -0.02339(11)
P1 0.06634(16) 0.04659(14) 0.04636(13) 0.00530(9) -0.00739(10) -0.02339(11)
S2 0.1187(8) 0.0634(5) 0.0449(4) 0.0053(4) -0.0126(5) -0.0514(6)
S1 0.0864(7) 0.0503(5) 0.0714(6) -0.0045(4) -0.0059(5) -0.0198(5)
S3 0.0734(6) 0.0778(7) 0.0834(7) 0.0260(5) -0.0147(5) -0.0378(5)
Na1 0.0924(10) 0.0775(9) 0.0455(7) 0.0111(6) -0.0147(6) -0.0491(8)
O8 0.1040(19) 0.0726(16) 0.0533(13) 0.0121(11) -0.0233(12) -0.0580(15)
O4 0.127(2) 0.100(2) 0.0483(13) 0.0021(13) -0.0245(14) -0.0685(19)
O5 0.0809(18) 0.108(2) 0.0787(18) -0.0012(16) -0.0246(15) -0.0463(16)
O1 0.104(2) 0.087(2) 0.0611(16) -0.0058(14) 0.0045(15) -0.0137(17)
C22 0.0529(16) 0.0516(17) 0.0417(15) 0.0053(13) -0.0038(12) -0.0243(14)
C27 0.0561(17) 0.0405(16) 0.0570(18) 0.0088(13) -0.0099(14) -0.0214(14)
C3 0.064(7) 0.068(11) 0.093(11) 0.003(9) -0.014(6) -0.011(8)
C28 0.063(2) 0.0537(19) 0.0567(19) 0.0049(15) -0.0046(15) -0.0221(16)
C16 0.0678(19) 0.0479(17) 0.0421(15) 0.0049(13) -0.0119(14) -0.0235(15)
C23 0.0606(19) 0.0530(18) 0.0566(18) 0.0113(14) -0.0120(15) -0.0260(15)
C29 0.080(3) 0.063(2) 0.069(2) -0.0027(18) 0.010(2) -0.0290(19)
C35 0.082(3) 0.055(2) 0.064(2) 0.0016(18) -0.017(2) -0.0183(19)
C21 0.082(2) 0.054(2) 0.064(2) 0.0039(16) -0.0129(18) -0.0348(18)
O2 0.185(10) 0.074(7) 0.096(7) 0.002(5) 0.011(6) -0.064(6)
C7 0.080(2) 0.062(2) 0.0521(18) 0.0039(15) -0.0154(16) -0.0375(18)
C33 0.066(2) 0.0509(19) 0.063(2) -0.0003(15) -0.0093(16) -0.0243(16)
C24 0.066(2) 0.080(3) 0.068(2) 0.0202(19) -0.0216(18) -0.0330(19)
C25 0.071(2) 0.099(3) 0.066(2) 0.005(2) -0.0186(18) -0.048(2)
C26 0.082(3) 0.074(3) 0.077(2) -0.013(2) -0.011(2) -0.043(2)
C6 0.0657(19) 0.0505(18) 0.0467(16) 0.0020(13) -0.0097(14) -0.0272(15)
C30 0.066(2) 0.058(2) 0.104(3) -0.008(2) 0.012(2) -0.0266(19)
C11 0.0576(19) 0.0537(19) 0.067(2) 0.0001(16) -0.0088(16) -0.0199(15)
C32 0.067(2) 0.071(2) 0.071(2) 0.0043(18) -0.0172(18) -0.0317(19)
C17 0.083(3) 0.068(2) 0.061(2) -0.0064(18) 0.0041(18) -0.031(2)
C20 0.114(3) 0.062(2) 0.081(3) 0.004(2) -0.026(3) -0.046(2)
C31 0.059(2) 0.073(3) 0.119(4) 0.001(2) -0.018(2) -0.029(2)
C18 0.107(3) 0.074(3) 0.069(3) -0.022(2) 0.004(2) -0.019(3)
C19 0.135(4) 0.056(2) 0.073(3) -0.011(2) -0.025(3) -0.033(3)
C1 0.072(2) 0.057(2) 0.0510(18) -0.0064(15) -0.0182(17) -0.0126(17)
C8 0.135(4) 0.099(3) 0.082(3) -0.003(2) -0.016(3) -0.080(3)
C10 0.153(5) 0.109(4) 0.069(3) -0.005(3) -0.043(3) -0.070(4)
C9 0.156(5) 0.115(4) 0.105(4) -0.014(3) -0.045(4) -0.086(4)
C4 0.122(14) 0.061(8) 0.128(13) -0.005(7) -0.027(8) -0.030(7)
C5 0.122(13) 0.066(8) 0.142(11) 0.020(7) -0.043(9) -0.045(8)
O7 0.103(3) 0.179(4) 0.123(3) 0.019(3) -0.027(2) -0.037(3)
C34 0.279(12) 0.130(7) 0.392(15) 0.012(9) -0.065(12) -0.057(8)
C3A 0.086(8) 0.044(8) 0.088(10) 0.004(7) -0.016(6) -0.025(6)
C5A 0.085(10) 0.045(8) 0.130(12) -0.012(7) -0.001(8) -0.013(8)
C4A 0.090(12) 0.045(7) 0.154(14) 0.026(8) -0.012(11) 0.003(7)
O2A 0.095(13) 0.049(6) 0.087(9) -0.003(5) -0.011(9) -0.007(6)
O15B 0.092(9) 0.090(12) 0.088(7) 0.011(6) 0.019(5) -0.049(8)
C14B 0.071(10) 0.097(12) 0.16(2) 0.016(11) -0.039(14) -0.035(8)
C36B 0.055(7) 0.115(12) 0.18(4) 0.01(2) -0.032(17) -0.058(8)
C13B 0.075(15) 0.12(2) 0.23(3) 0.032(18) 0.019(15) -0.037(14)
C2 0.054(2) 0.065(2) 0.068(2) 0.0016(18) -0.0048(17) -0.0218(18)
C15A 0.077(8) 0.105(16) 0.067(6) 0.007(7) -0.015(6) -0.050(10)
C36A 0.102(16) 0.164(14) 0.080(9) 0.007(9) -0.002(9) -0.098(11)
C14A 0.046(8) 0.095(15) 0.104(15) -0.010(11) -0.027(9) -0.028(9)
O13A 0.051(5) 0.092(7) 0.079(4) -0.013(4) -0.024(4) -0.017(5)
O3 0.13(2) 0.101(19) 0.18(3) -0.084(19) -0.01(2) -0.031(16)
C12 0.13(4) 0.23(6) 0.11(3) -0.06(3) -0.02(3) -0.03(4)

loop_
_atom_type_symbol
_atom_type_description
_atom_type_scat_dispersion_real
_atom_type_scat_dispersion_imag
_atom_type_scat_source
C C 0.0033 0.0016 'International Tables Vol C Tables 4.2.6.8 and 6.1.1.4'
H H 0.0000 0.0000 'International Tables Vol C Tables 4.2.6.8 and 6.1.1.4'
Cd Cd -0.8075 1.2024 'International Tables Vol C Tables 4.2.6.8 and 6.1.1.4'
Na Na 0.0362 0.0249 'International Tables Vol C Tables 4.2.6.8 and 6.1.1.4'
O O 0.0106 0.0060 'International Tables Vol C Tables 4.2.6.8 and 6.1.1.4'
P P 0.1023 0.0942 'International Tables Vol C Tables 4.2.6.8 and 6.1.1.4'
S S 0.1246 0.1234 'International Tables Vol C Tables 4.2.6.8 and 6.1.1.4'

loop_
_geom_angle_atom_site_label_1
_geom_angle_atom_site_label_2
_geom_angle_atom_site_label_3
_geom_angle
_geom_angle_site_symmetry_1
_geom_angle_site_symmetry_3
_geom_angle_publ_flag
P1 Cd1 Na1 175.11(3) . . ?
S2 Cd1 P1 90.63(4) . . ?
S2 Cd1 S1 116.75(4) . . ?
S2 Cd1 S3 128.47(4) . . ?
S2 Cd1 Na1 85.09(4) . . ?
S1 Cd1 P1 93.15(4) . . ?
S1 Cd1 Na1 90.90(4) . . ?
S3 Cd1 P1 93.28(3) . . ?
S3 Cd1 S1 114.29(4) . . ?
S3 Cd1 Na1 87.56(4) . . ?
C22 P1 Cd1 113.51(10) . . ?
C22 P1 C27 103.76(14) . . ?
C22 P1 C16 103.94(14) . . ?
C27 P1 Cd1 112.54(10) . . ?
C16 P1 Cd1 116.05(10) . . ?
C16 P1 C27 105.89(15) . . ?
C6 S2 Cd1 108.36(11) . . ?
C1 S1 Cd1 89.21(12) . . ?
C11 S3 Cd1 98.50(13) . . ?
Na1 Na1 Cd1 109.96(6) 2_666 . ?
O8 Na1 Cd1 66.03(7) . . ?
O8 Na1 Cd1 147.70(8) 2_666 . ?
O8 Na1 Na1 47.36(7) . 2_666 ?
O8 Na1 Na1 43.65(6) 2_666 2_666 ?
O8 Na1 O8 91.01(9) . 2_666 ?
O8 Na1 O4 153.67(11) . 2_666 ?
O8 Na1 O5 82.67(11) . . ?
O8 Na1 O7 84.07(16) . . ?
O4 Na1 Cd1 127.73(7) 2_666 . ?
O4 Na1 Na1 108.74(9) 2_666 2_666 ?
O4 Na1 O8 66.16(8) 2_666 2_666 ?
O5 Na1 Cd1 57.26(8) . . ?
O5 Na1 Na1 91.73(10) . 2_666 ?
O5 Na1 O8 99.25(11) . 2_666 ?
O5 Na1 O4 88.07(12) . 2_666 ?
O1 Na1 Cd1 47.78(9) . . ?
O1 Na1 Na1 153.49(12) . 2_666 ?
O1 Na1 O8 106.25(12) . . ?
O1 Na1 O8 162.49(12) . 2_666 ?
O1 Na1 O4 97.60(12) . 2_666 ?
O1 Na1 O5 86.11(12) . . ?
O1 Na1 O7 100.09(15) . . ?
O7 Na1 Cd1 118.83(13) . . ?
O7 Na1 Na1 77.34(13) . 2_666 ?
O7 Na1 O8 78.41(13) . 2_666 ?
O7 Na1 O4 102.85(16) . 2_666 ?
O7 Na1 O5 166.50(17) . . ?
Na1 O8 Na1 88.99(9) . 2_666 ?
C6 O8 Na1 118.0(2) . 2_666 ?
C6 O8 Na1 152.9(2) . . ?
C7 O4 Na1 117.3(2) . 2_666 ?
C10 O4 Na1 135.0(3) . 2_666 ?
C10 O4 C7 107.6(3) . . ?
C11 O5 Na1 138.7(3) . . ?
C1 O1 Na1 154.7(3) . . ?
C23 C22 P1 123.3(2) . . ?
C23 C22 C33 119.0(3) . . ?
C33 C22 P1 117.7(2) . . ?
C28 C27 P1 123.3(2) . . ?
C32 C27 P1 118.3(3) . . ?
C32 C27 C28 118.2(3) . . ?
C35 C3 H3 128.6 . . ?
C35 C3 C4 102.9(18) . . ?
C4 C3 H3 128.6 . . ?
C27 C28 H28 119.6 . . ?
C29 C28 C27 120.7(3) . . ?
C29 C28 H28 119.6 . . ?
C21 C16 P1 123.5(3) . . ?
C17 C16 P1 117.7(3) . . ?
C17 C16 C21 118.8(3) . . ?
C22 C23 H23 120.0 . . ?
C24 C23 C22 120.0(3) . . ?
C24 C23 H23 120.0 . . ?
C28 C29 H29 119.9 . . ?
C30 C29 C28 120.2(4) . . ?
C30 C29 H29 119.9 . . ?
C3 C35 C1 132.2(12) . . ?
O2 C35 C3 110.4(11) . . ?
O2 C35 C1 117.3(8) . . ?
C3A C35 C1 127.1(10) . . ?
O2A C35 C1 124.2(10) . . ?
O2A C35 C3A 107.8(11) . . ?
C16 C21 H21 119.7 . . ?
C20 C21 C16 120.5(4) . . ?
C20 C21 H21 119.7 . . ?
C35 O2 C5 107.7(12) . . ?
O4 C7 C6 115.7(3) . . ?
C8 C7 O4 108.5(3) . . ?
C8 C7 C6 135.8(3) . . ?
C22 C33 H33 120.1 . . ?
C26 C33 C22 119.8(3) . . ?
C26 C33 H33 120.1 . . ?
C23 C24 H24 119.8 . . ?
C25 C24 C23 120.4(4) . . ?
C25 C24 H24 119.8 . . ?
C24 C25 H25 119.8 . . ?
C24 C25 C26 120.5(3) . . ?
C26 C25 H25 119.8 . . ?
C33 C26 H26 119.8 . . ?
C25 C26 C33 120.4(4) . . ?
C25 C26 H26 119.8 . . ?
O8 C6 S2 126.0(2) . . ?
O8 C6 C7 119.0(3) . . ?
C7 C6 S2 115.0(2) . . ?
C29 C30 H30 120.1 . . ?
C31 C30 C29 119.8(4) . . ?
C31 C30 H30 120.1 . . ?
O5 C11 S3 124.8(3) . . ?
O5 C11 C2 119.4(3) . . ?
C2 C11 S3 115.8(3) . . ?
C27 C32 H32 120.0 . . ?
C27 C32 C31 120.0(4) . . ?
C31 C32 H32 120.0 . . ?
C16 C17 H17 119.7 . . ?
C16 C17 C18 120.5(4) . . ?
C18 C17 H17 119.7 . . ?
C21 C20 H20 119.8 . . ?
C19 C20 C21 120.4(4) . . ?
C19 C20 H20 119.8 . . ?
C30 C31 C32 121.0(4) . . ?
C30 C31 H31 119.5 . . ?
C32 C31 H31 119.5 . . ?
C17 C18 H18 120.2 . . ?
C19 C18 C17 119.6(4) . . ?
C19 C18 H18 120.2 . . ?
C20 C19 C18 120.2(4) . . ?
C20 C19 H19 119.9 . . ?
C18 C19 H19 119.9 . . ?
O1 C1 S1 122.1(3) . . ?
O1 C1 C35 119.6(4) . . ?
C35 C1 S1 118.2(3) . . ?
C7 C8 H8 126.7 . . ?
C7 C8 C9 106.7(4) . . ?
C9 C8 H8 126.7 . . ?
O4 C10 H10 125.1 . . ?
C9 C10 O4 109.8(4) . . ?
C9 C10 H10 125.1 . . ?
C8 C9 H9 126.3 . . ?
C10 C9 C8 107.4(4) . . ?
C10 C9 H9 126.3 . . ?
C3 C4 H4 125.8 . . ?
C5 C4 C3 108.5(19) . . ?
C5 C4 H4 125.8 . . ?
O2 C5 H5 125.5 . . ?
C4 C5 O2 109.0(17) . . ?
C4 C5 H5 125.5 . . ?
Na1 O7 H7 112.5(16) . . ?
C34 O7 Na1 136.3(6) . . ?
C34 O7 H7 102.6(17) . . ?
O7 C34 H34A 109.5 . . ?
O7 C34 H34B 109.5 . . ?
O7 C34 H34C 109.5 . . ?
H34A C34 H34B 109.5 . . ?
H34A C34 H34C 109.5 . . ?
H34B C34 H34C 109.5 . . ?
C35 C3A H3A 129.5 . . ?
C35 C3A C4A 101.0(16) . . ?
C4A C3A H3A 129.5 . . ?
C4A C5A H5A 126.9 . . ?
C4A C5A O2A 106.1(18) . . ?
O2A C5A H5A 126.9 . . ?
C3A C4A H4A 125.1 . . ?
C5A C4A C3A 109.8(19) . . ?
C5A C4A H4A 125.1 . . ?
C35 O2A C5A 111.0(17) . . ?
C2 O15B C36B 94.3(14) . . ?
C36B C14B H14B 125.8 . . ?
C36B C14B C13B 108(3) . . ?
C13B C14B H14B 125.8 . . ?
O15B C36B H36B 123.9 . . ?
C14B C36B O15B 112(2) . . ?
C14B C36B H36B 123.9 . . ?
C14B C13B H13B 127.3 . . ?
C2 C13B C14B 105(3) . . ?
C2 C13B H13B 127.3 . . ?
O15B C2 C11 122.4(10) . . ?
C13B C2 C11 118.0(18) . . ?
C13B C2 O15B 119(2) . . ?
C15A C2 C11 120.4(10) . . ?
C15A C2 O13A 110.9(11) . . ?
O13A C2 C11 127.9(7) . . ?
C2 C15A H15A 124.9 . . ?
C36A C15A C2 110.2(16) . . ?
C36A C15A H15A 124.9 . . ?
C15A C36A H36A 124.0 . . ?
C15A C36A C14A 112(3) . . ?
C14A C36A H36A 124.0 . . ?
C36A C14A H14A 128.7 . . ?
C36A C14A O13A 103(2) . . ?
O13A C14A H14A 128.7 . . ?
C2 O13A C14A 100.8(9) . . ?
C12 O3 H3B 109.5 . . ?
O3 C12 H12A 109.5 . . ?
O3 C12 H12B 109.5 . . ?
O3 C12 H12C 109.5 . . ?
H12A C12 H12B 109.5 . . ?
H12A C12 H12C 109.5 . . ?
H12B C12 H12C 109.5 . . ?

loop_
_geom_bond_atom_site_label_1
_geom_bond_atom_site_label_2
_geom_bond_distance
_geom_bond_site_symmetry_2
_geom_bond_publ_flag
Cd1 P1 2.7546(11) . ?
Cd1 S2 2.5153(11) . ?
Cd1 S1 2.5853(13) . ?
Cd1 S3 2.5200(13) . ?
Cd1 Na1 3.7631(16) . ?
P1 C22 1.825(3) . ?
P1 C27 1.829(3) . ?
P1 C16 1.828(3) . ?
S2 C6 1.729(3) . ?
S1 C1 1.717(4) . ?
S3 C11 1.729(4) . ?
Na1 Na1 3.368(3) 2_666 ?
Na1 O8 2.478(3) 2_666 ?
Na1 O8 2.325(3) . ?
Na1 O4 2.433(3) 2_666 ?
Na1 O5 2.377(3) . ?
Na1 O1 2.249(3) . ?
Na1 O7 2.371(4) . ?
O8 C6 1.224(4) . ?
O4 C7 1.373(4) . ?
O4 C10 1.360(5) . ?
O5 C11 1.229(4) . ?
O1 C1 1.236(4) . ?
C22 C23 1.396(4) . ?
C22 C33 1.398(4) . ?
C27 C28 1.396(4) . ?
C27 C32 1.389(5) . ?
C3 H3 0.9300 . ?
C3 C35 1.42(3) . ?
C3 C4 1.43(2) . ?
C28 H28 0.9300 . ?
C28 C29 1.387(5) . ?
C16 C21 1.389(5) . ?
C16 C17 1.386(5) . ?
C23 H23 0.9300 . ?
C23 C24 1.387(5) . ?
C29 H29 0.9300 . ?
C29 C30 1.368(6) . ?
C35 O2 1.303(16) . ?
C35 C1 1.468(5) . ?
C35 C3A 1.43(2) . ?
C35 O2A 1.29(2) . ?
C21 H21 0.9300 . ?
C21 C20 1.381(5) . ?
O2 C5 1.381(17) . ?
C7 C6 1.465(4) . ?
C7 C8 1.338(5) . ?
C33 H33 0.9300 . ?
C33 C26 1.380(5) . ?
C24 H24 0.9300 . ?
C24 C25 1.361(6) . ?
C25 H25 0.9300 . ?
C25 C26 1.379(6) . ?
C26 H26 0.9300 . ?
C30 H30 0.9300 . ?
C30 C31 1.367(6) . ?
C11 C2 1.464(5) . ?
C32 H32 0.9300 . ?
C32 C31 1.390(6) . ?
C17 H17 0.9300 . ?
C17 C18 1.391(6) . ?
C20 H20 0.9300 . ?
C20 C19 1.366(6) . ?
C31 H31 0.9300 . ?
C18 H18 0.9300 . ?
C18 C19 1.384(7) . ?
C19 H19 0.9300 . ?
C8 H8 0.9300 . ?
C8 C9 1.429(6) . ?
C10 H10 0.9300 . ?
C10 C9 1.309(7) . ?
C9 H9 0.9300 . ?
C4 H4 0.9300 . ?
C4 C5 1.330(14) . ?
C5 H5 0.9300 . ?
O7 H7 0.865(10) . ?
O7 C34 1.453(9) . ?
C34 H34A 0.9600 . ?
C34 H34B 0.9600 . ?
C34 H34C 0.9600 . ?
C3A H3A 0.9300 . ?
C3A C4A 1.44(2) . ?
C5A H5A 0.9300 . ?
C5A C4A 1.313(16) . ?
C5A O2A 1.387(19) . ?
C4A H4A 0.9300 . ?
O15B C36B 1.57(3) . ?
O15B C2 1.41(2) . ?
C14B H14B 0.9300 . ?
C14B C36B 1.30(3) . ?
C14B C13B 1.41(5) . ?
C36B H36B 0.9300 . ?
C13B H13B 0.9300 . ?
C13B C2 1.32(3) . ?
C2 C15A 1.32(3) . ?
C2 O13A 1.354(9) . ?
C15A H15A 0.9300 . ?
C15A C36A 1.29(4) . ?
C36A H36A 0.9300 . ?
C36A C14A 1.338(19) . ?
C14A H14A 0.9300 . ?
C14A O13A 1.59(3) . ?
O3 H3B 0.8200 . ?
O3 C12 1.470(19) . ?
C12 H12A 0.9600 . ?
C12 H12B 0.9600 . ?
C12 H12C 0.9600 . ?

loop_
_geom_torsion_atom_site_label_1
_geom_torsion_atom_site_label_2
_geom_torsion_atom_site_label_3
_geom_torsion_atom_site_label_4
_geom_torsion
_geom_torsion_site_symmetry_1
_geom_torsion_site_symmetry_2
_geom_torsion_site_symmetry_3
_geom_torsion_site_symmetry_4
_geom_torsion_publ_flag
Cd1 P1 C22 C23 139.2(2) . . . . ?
Cd1 P1 C22 C33 -41.7(3) . . . . ?
Cd1 P1 C27 C28 130.2(2) . . . . ?
Cd1 P1 C27 C32 -46.5(3) . . . . ?
Cd1 P1 C16 C21 127.3(3) . . . . ?
Cd1 P1 C16 C17 -52.8(3) . . . . ?
Cd1 S2 C6 O8 -1.3(4) . . . . ?
Cd1 S2 C6 C7 -179.9(2) . . . . ?
Cd1 S1 C1 O1 -3.5(3) . . . . ?
Cd1 S1 C1 C35 175.7(3) . . . . ?
Cd1 S3 C11 O5 10.4(3) . . . . ?
Cd1 S3 C11 C2 -168.3(2) . . . . ?
P1 C22 C23 C24 177.3(3) . . . . ?
P1 C22 C33 C26 -176.5(3) . . . . ?
P1 C27 C28 C29 -176.9(3) . . . . ?
P1 C27 C32 C31 178.0(3) . . . . ?
P1 C16 C21 C20 178.7(3) . . . . ?
P1 C16 C17 C18 -177.7(3) . . . . ?
S3 C11 C2 O15B 169.2(11) . . . . ?
S3 C11 C2 C13B 0.9(19) . . . . ?
S3 C11 C2 C15A -169.1(13) . . . . ?
S3 C11 C2 O13A 0.3(8) . . . . ?
Na1 O8 C6 S2 -154.97(19) 2_666 . . . ?
Na1 O8 C6 S2 19.4(7) . . . . ?
Na1 O8 C6 C7 -162.1(4) . . . . ?
Na1 O8 C6 C7 23.6(4) 2_666 . . . ?
Na1 O4 C7 C6 1.6(4) 2_666 . . . ?
Na1 O4 C7 C8 -177.8(3) 2_666 . . . ?
Na1 O4 C10 C9 177.2(4) 2_666 . . . ?
Na1 O5 C11 S3 -80.0(5) . . . . ?
Na1 O5 C11 C2 98.7(4) . . . . ?
Na1 O1 C1 S1 -102.7(6) . . . . ?
Na1 O1 C1 C35 78.2(8) . . . . ?
O4 C7 C6 S2 161.7(3) . . . . ?
O4 C7 C6 O8 -17.0(5) . . . . ?
O4 C7 C8 C9 -0.1(5) . . . . ?
O4 C10 C9 C8 0.4(7) . . . . ?
O5 C11 C2 O15B -9.6(12) . . . . ?
O5 C11 C2 C13B -177.9(18) . . . . ?
O5 C11 C2 C15A 12.1(13) . . . . ?
O5 C11 C2 O13A -178.5(7) . . . . ?
C22 P1 C27 C28 7.1(3) . . . . ?
C22 P1 C27 C32 -169.6(3) . . . . ?
C22 P1 C16 C21 -107.3(3) . . . . ?
C22 P1 C16 C17 72.5(3) . . . . ?
C22 C23 C24 C25 0.2(5) . . . . ?
C22 C33 C26 C25 -2.0(6) . . . . ?
C27 P1 C22 C23 -98.4(3) . . . . ?
C27 P1 C22 C33 80.7(3) . . . . ?
C27 P1 C16 C21 1.7(3) . . . . ?
C27 P1 C16 C17 -178.5(3) . . . . ?
C27 C28 C29 C30 -0.1(5) . . . . ?
C27 C32 C31 C30 -1.7(6) . . . . ?
C3 C35 O2 C5 -13(3) . . . . ?
C3 C35 C1 S1 12(3) . . . . ?
C3 C35 C1 O1 -169(3) . . . . ?
C3 C4 C5 O2 -6(3) . . . . ?
C28 C27 C32 C31 1.2(5) . . . . ?
C28 C29 C30 C31 -0.3(6) . . . . ?
C16 P1 C22 C23 12.2(3) . . . . ?
C16 P1 C22 C33 -168.7(2) . . . . ?
C16 P1 C27 C28 -102.0(3) . . . . ?
C16 P1 C27 C32 81.3(3) . . . . ?
C16 C21 C20 C19 -0.7(6) . . . . ?
C16 C17 C18 C19 -1.5(6) . . . . ?
C23 C22 C33 C26 2.7(5) . . . . ?
C23 C24 C25 C26 0.5(6) . . . . ?
C29 C30 C31 C32 1.3(6) . . . . ?
C35 C3 C4 C5 -2(4) . . . . ?
C35 O2 C5 C4 12(2) . . . . ?
C35 C3A C4A C5A -18(3) . . . . ?
C21 C16 C17 C18 2.2(5) . . . . ?
C21 C20 C19 C18 1.4(7) . . . . ?
O2 C35 C1 S1 -173.0(10) . . . . ?
O2 C35 C1 O1 6.3(11) . . . . ?
C7 O4 C10 C9 -0.5(6) . . . . ?
C7 C8 C9 C10 -0.2(7) . . . . ?
C33 C22 C23 C24 -1.8(5) . . . . ?
C24 C25 C26 C33 0.4(6) . . . . ?
C6 C7 C8 C9 -179.3(4) . . . . ?
C11 C2 C15A C36A -169.2(18) . . . . ?
C11 C2 O13A C14A 173.7(10) . . . . ?
C32 C27 C28 C29 -0.3(5) . . . . ?
C17 C16 C21 C20 -1.1(5) . . . . ?
C17 C18 C19 C20 -0.3(7) . . . . ?
C1 C35 O2 C5 170.7(12) . . . . ?
C1 C35 C3A C4A -169.9(14) . . . . ?
C1 C35 O2A C5A 174(2) . . . . ?
C8 C7 C6 S2 -19.2(6) . . . . ?
C8 C7 C6 O8 162.1(5) . . . . ?
C10 O4 C7 C6 179.8(4) . . . . ?
C10 O4 C7 C8 0.4(5) . . . . ?
C4 C3 C35 O2 10(4) . . . . ?
C4 C3 C35 C1 -175.1(15) . . . . ?
C3A C35 C1 S1 -162.8(13) . . . . ?
C3A C35 C1 O1 16.4(14) . . . . ?
C3A C35 O2A C5A -17(4) . . . . ?
C4A C5A O2A C35 5(4) . . . . ?
O2A C35 C1 S1 5(2) . . . . ?
O2A C35 C1 O1 -176(2) . . . . ?
O2A C35 C3A C4A 21(3) . . . . ?
O2A C5A C4A C3A 9(4) . . . . ?
C14B C13B C2 C11 -179.8(18) . . . . ?
C14B C13B C2 O15B 11(3) . . . . ?
C36B O15B C2 C11 -175.8(11) . . . . ?
C36B O15B C2 C13B -8(2) . . . . ?
C36B C14B C13B C2 -10(4) . . . . ?
C13B C14B C36B O15B 6(4) . . . . ?
C2 O15B C36B C14B 1(3) . . . . ?
C2 C15A C36A C14A -14(4) . . . . ?
C15A C2 O13A C14A -16.0(16) . . . . ?
C15A C36A C14A O13A 3(3) . . . . ?
C36A C14A O13A C2 8(2) . . . . ?
O13A C2 C15A C36A 20(3) . . . . ?
